data_7218253
loop_
_publ_author_name
'Singh, Suryabhan'
'Bhattacharya, Subrato'

_publ_section_title
;
 Studies of structural diversity due to inter-/intra-molecular hydrogen
 bonding and photoluminescent properties in thiocarboxylate Cu(I) and
 Ag(I) complexes
;
_journal_name_full 'RSC Adv.'
_journal_paper_doi 10.1039/C4RA07883G
_journal_year 2014
_chemical_formula_sum 'C57 H46 Cu2 N2 O2 P2 S3'
_chemical_formula_weight 1076.21
_space_group_IT_number 2
_symmetry_cell_setting triclinic
_symmetry_Int_Tables_number 2
_symmetry_space_group_name_Hall '-P 1'
_symmetry_space_group_name_H-M 'P -1'
_atom_sites_solution_hydrogens geom
_atom_sites_solution_primary direct
_atom_sites_solution_secondary difmap
_audit_creation_method SHELXL-97
_cell_angle_alpha 65.78(6)
_cell_angle_beta 87.90(6)
_cell_angle_gamma 69.10(6)
_cell_formula_units_Z 2
_cell_length_a 12.834(8)
_cell_length_b 14.770(9)
_cell_length_c 15.900(11)
_cell_measurement_temperature 293(2)
_cell_volume 2546(3)
_computing_structure_refinement 'SHELXL-97 (Sheldrick, 1997)'
_diffrn_ambient_temperature 293(2)
_diffrn_measured_fraction_theta_full 0.998
_diffrn_measured_fraction_theta_max 0.834
_diffrn_radiation_monochromator graphite
_diffrn_radiation_type MoK\a
_diffrn_radiation_wavelength 0.71073
_diffrn_reflns_av_R_equivalents 0.0471
_diffrn_reflns_av_sigmaI/netI 0.1058
_diffrn_reflns_limit_h_max 14
_diffrn_reflns_limit_h_min -16
_diffrn_reflns_limit_k_max 18
_diffrn_reflns_limit_k_min -20
_diffrn_reflns_limit_l_max 21
_diffrn_reflns_limit_l_min -19
_diffrn_reflns_number 21231
_diffrn_reflns_theta_full 25.00
_diffrn_reflns_theta_max 29.32
_diffrn_reflns_theta_min 2.97
_diffrn_source 'fine-focus sealed tube'
_exptl_absorpt_coefficient_mu 1.065
_exptl_absorpt_correction_T_max 1.00000
_exptl_absorpt_correction_T_min 0.90259
_exptl_absorpt_correction_type multi-scan
_exptl_crystal_colour Yellow
_exptl_crystal_density_diffrn 1.404
_exptl_crystal_density_method 'not measured'
_exptl_crystal_description Rectangular
_exptl_crystal_F_000 1108
_exptl_crystal_recrystallization_method 'Chloroform and toluene'
_exptl_crystal_size_max 0.34
_exptl_crystal_size_mid 0.32
_exptl_crystal_size_min 0.30
_refine_diff_density_max 1.117
_refine_diff_density_min -0.886
_refine_diff_density_rms 0.075
_refine_ls_extinction_method none
_refine_ls_goodness_of_fit_ref 1.015
_refine_ls_hydrogen_treatment mixed
_refine_ls_matrix_type full
_refine_ls_number_parameters 589
_refine_ls_number_reflns 11646
_refine_ls_number_restraints 30
_refine_ls_restrained_S_all 1.020
_refine_ls_R_factor_all 0.1358
_refine_ls_R_factor_gt 0.0632
_refine_ls_shift/su_max 0.000
_refine_ls_shift/su_mean 0.000
_refine_ls_structure_factor_coef Fsqd
_refine_ls_weighting_details 'calc w=1/[\s^2^(Fo^2^)+(0.0535P)^2^+0.0141P] where P=(Fo^2^+2Fc^2^)/3'
_refine_ls_weighting_scheme calc
_refine_ls_wR_factor_gt 0.1221
_refine_ls_wR_factor_ref 0.1588
_reflns_number_gt 6095
_reflns_number_total 11646
_reflns_threshold_expression >2sigma(I)
_cod_data_source_file c4ra07883g2.cif
_cod_data_source_block cutba-mt
_cod_database_code 7218253

loop_
_symmetry_equiv_pos_as_xyz
'x, y, z'
'-x, -y, -z'

loop_
_atom_site_label
_atom_site_type_symbol
_atom_site_fract_x
_atom_site_fract_y
_atom_site_fract_z
_atom_site_U_iso_or_equiv
_atom_site_adp_type
_atom_site_occupancy
_atom_site_symmetry_multiplicity
_atom_site_calc_flag
_atom_site_refinement_flags
_atom_site_disorder_assembly
_atom_site_disorder_group
C22 C 0.6228(6) 0.8743(5) 0.4140(4) 0.0835(13) Uani 0.515(4) 1 d PD A 1
C23 C 0.7007(12) 0.8210(10) 0.5002(8) 0.0835(13) Uani 0.515(4) 1 d PD A 1
H23 H 0.7706 0.8266 0.4997 0.100 Uiso 0.515(4) 1 calc PR A 1
C24 C 0.6678(12) 0.7613(10) 0.5836(9) 0.0835(13) Uani 0.515(4) 1 d PD A 1
H24 H 0.7167 0.7249 0.6387 0.100 Uiso 0.515(4) 1 calc PR A 1
C25 C 0.5601(13) 0.7572(11) 0.5826(9) 0.0835(13) Uani 0.515(4) 1 d PD A 1
H25 H 0.5356 0.7191 0.6368 0.100 Uiso 0.515(4) 1 calc PR A 1
C26 C 0.4930(13) 0.8110(10) 0.4998(8) 0.0835(13) Uani 0.515(4) 1 d PD A 1
H26 H 0.4214 0.8090 0.4994 0.100 Uiso 0.515(4) 1 calc PR A 1
C27 C 0.5229(12) 0.8681(12) 0.4163(9) 0.0835(13) Uani 0.515(4) 1 d PD A 1
H27 H 0.4729 0.9021 0.3619 0.100 Uiso 0.515(4) 1 calc PR A 1
C22A C 0.6228(6) 0.8743(5) 0.4140(4) 0.0835(13) Uani 0.485(4) 1 d PD A 2
C23A C 0.6652(14) 0.8065(11) 0.5027(8) 0.0835(13) Uani 0.485(4) 1 d PD A 2
H23A H 0.7414 0.7870 0.5196 0.100 Uiso 0.485(4) 1 calc PR A 2
C24A C 0.6050(13) 0.7634(12) 0.5707(10) 0.0835(13) Uani 0.485(4) 1 d PD A 2
H24A H 0.6379 0.7228 0.6323 0.100 Uiso 0.485(4) 1 calc PR A 2
C25A C 0.4973(13) 0.7810(11) 0.5465(10) 0.0835(13) Uani 0.485(4) 1 d PD A 2
H25A H 0.4580 0.7489 0.5919 0.100 Uiso 0.485(4) 1 calc PR A 2
C26A C 0.4433(13) 0.8450(10) 0.4566(8) 0.0835(13) Uani 0.485(4) 1 d PD A 2
H26A H 0.3687 0.8576 0.4413 0.100 Uiso 0.485(4) 1 calc PR A 2
C27A C 0.5074(12) 0.8910(13) 0.3884(9) 0.0835(13) Uani 0.485(4) 1 d PD A 2
H27A H 0.4749 0.9322 0.3268 0.100 Uiso 0.485(4) 1 calc PR A 2
C40 C 0.9354(5) 0.4038(5) 0.2045(4) 0.0814(10) Uani 0.515(4) 1 d PD A 3
C41 C 0.9918(8) 0.2933(9) 0.2406(9) 0.0814(10) Uani 0.515(4) 1 d PD A 3
H41 H 0.9707 0.2508 0.2945 0.098 Uiso 0.515(4) 1 calc PR A 3
C42 C 1.0777(9) 0.2427(10) 0.2006(8) 0.0814(10) Uani 0.515(4) 1 d PD A 3
H42 H 1.1107 0.1685 0.2241 0.098 Uiso 0.515(4) 1 calc PR A 3
C43 C 1.1095(5) 0.3052(5) 0.1283(5) 0.0814(10) Uani 0.515(4) 1 d PD A 3
H43 H 1.1779 0.2743 0.1101 0.098 Uiso 0.515(4) 1 calc PR A 3
C44 C 1.0490(8) 0.4154(8) 0.0755(8) 0.0814(10) Uani 0.515(4) 1 d PD A 3
H44 H 1.0634 0.4536 0.0163 0.098 Uiso 0.515(4) 1 calc PR A 3
C45 C 0.9664(9) 0.4615(9) 0.1197(8) 0.0814(10) Uani 0.515(4) 1 d PD A 3
H45 H 0.9290 0.5355 0.0915 0.098 Uiso 0.515(4) 1 calc PR A 3
C40A C 0.9354(5) 0.4038(5) 0.2045(4) 0.0814(10) Uani 0.485(4) 1 d PD A 4
C41A C 0.9375(10) 0.3236(8) 0.1846(8) 0.0814(10) Uani 0.485(4) 1 d PD A 4
H41A H 0.8763 0.3026 0.1934 0.098 Uiso 0.485(4) 1 calc PR A 4
C42A C 1.0285(9) 0.2718(10) 0.1513(9) 0.0814(10) Uani 0.485(4) 1 d PD A 4
H42A H 1.0317 0.2110 0.1452 0.098 Uiso 0.485(4) 1 calc PR A 4
C43A C 1.1095(5) 0.3052(5) 0.1283(5) 0.0814(10) Uani 0.485(4) 1 d PD A 4
H43A H 1.1601 0.2838 0.0905 0.098 Uiso 0.485(4) 1 calc PR A 4
C44A C 1.1177(10) 0.3787(9) 0.1649(9) 0.0814(10) Uani 0.485(4) 1 d PD A 4
H44A H 1.1848 0.3892 0.1655 0.098 Uiso 0.485(4) 1 calc PR A 4
C45A C 1.0278(9) 0.4327(10) 0.1985(9) 0.0814(10) Uani 0.485(4) 1 d PD A 4
H45A H 1.0292 0.4852 0.2159 0.098 Uiso 0.485(4) 1 calc PR A 4
Cu2 Cu 0.80300(5) 0.63819(4) 0.22742(4) 0.04480(17) Uani 1 1 d . A .
Cu1 Cu 0.77762(5) 0.81497(4) 0.25394(4) 0.04869(18) Uani 1 1 d . A .
P2 P 0.81827(10) 0.47297(9) 0.25216(8) 0.0427(3) Uani 1 1 d . . .
S3 S 0.88277(10) 0.63087(9) 0.36749(8) 0.0450(3) Uani 1 1 d . . .
S2 S 0.64652(10) 0.79548(9) 0.16117(8) 0.0449(3) Uani 1 1 d . . .
S1 S 0.91389(11) 0.84711(10) 0.16738(10) 0.0569(4) Uani 1 1 d . . .
P1 P 0.68834(11) 0.93002(10) 0.31397(9) 0.0483(3) Uani 1 1 d . . .
N2 N 0.8550(4) 0.5241(3) 0.5462(3) 0.0520(11) Uani 1 1 d . . .
O2 O 0.5489(3) 0.7015(3) 0.3002(2) 0.0641(10) Uani 1 1 d . . .
C16 C 0.6773(4) 0.5433(3) 0.5395(3) 0.0434(11) Uani 1 1 d . . .
C2 C 1.0575(4) 0.7520(4) 0.0693(3) 0.0436(11) Uani 1 1 d . . .
C52 C 0.6988(4) 0.4590(3) 0.2072(3) 0.0410(10) Uani 1 1 d . A .
C21 C 0.7749(4) 0.4966(4) 0.5995(3) 0.0487(12) Uani 1 1 d . A .
C53 C 0.6172(4) 0.5499(4) 0.1450(3) 0.0510(12) Uani 1 1 d . . .
H4A H 0.6231 0.6160 0.1274 0.061 Uiso 1 1 calc R A .
C8 C 0.5363(4) 0.7783(4) 0.2238(3) 0.0446(11) Uani 1 1 d . A .
C17 C 0.5809(4) 0.5309(4) 0.5713(4) 0.0549(13) Uani 1 1 d . A .
H6A H 0.5145 0.5614 0.5313 0.066 Uiso 1 1 calc R . .
C34 C 0.5778(4) 1.0507(4) 0.2317(3) 0.0443(11) Uani 1 1 d . A .
C9 C 0.4209(4) 0.8581(4) 0.1839(3) 0.0448(11) Uani 1 1 d . . .
C46 C 0.8428(4) 0.3815(3) 0.3754(3) 0.0449(11) Uani 1 1 d . A .
C14 C 0.3974(4) 0.9527(4) 0.1047(3) 0.0573(13) Uani 1 1 d . A .
H0B H 0.4563 0.9671 0.0734 0.069 Uiso 1 1 calc R . .
C35 C 0.4939(4) 1.1188(4) 0.2584(4) 0.0599(14) Uani 1 1 d . . .
H3B H 0.4904 1.1028 0.3212 0.072 Uiso 1 1 calc R A .
C57 C 0.6883(4) 0.3613(4) 0.2331(4) 0.0596(14) Uani 1 1 d . . .
H4B H 0.7434 0.2992 0.2759 0.072 Uiso 1 1 calc R A .
C51 C 0.7565(5) 0.3671(4) 0.4258(4) 0.0633(14) Uani 1 1 d . . .
H5B H 0.6834 0.4004 0.3953 0.076 Uiso 1 1 calc R A .
C37 C 0.4189(5) 1.2361(4) 0.0994(4) 0.0705(16) Uani 1 1 d . . .
H6B H 0.3654 1.2981 0.0551 0.085 Uiso 1 1 calc R A .
C20 C 0.7806(5) 0.4373(4) 0.6930(3) 0.0708(16) Uani 1 1 d . . .
H2A H 0.8470 0.4071 0.7330 0.085 Uiso 1 1 calc R A .
C3 C 1.0951(4) 0.8356(4) 0.0363(4) 0.0686(15) Uani 1 1 d . A .
H9B H 1.0611 0.8935 0.0509 0.082 Uiso 1 1 calc R . .
C56 C 0.5967(5) 0.3552(5) 0.1957(4) 0.0695(16) Uani 1 1 d . A .
H0C H 0.5902 0.2894 0.2132 0.083 Uiso 1 1 calc R . .
C54 C 0.5248(5) 0.5433(5) 0.1079(4) 0.0711(16) Uani 1 1 d . A .
H1C H 0.4689 0.6052 0.0657 0.085 Uiso 1 1 calc R . .
C18 C 0.5860(5) 0.4714(4) 0.6651(4) 0.0678(15) Uani 1 1 d . . .
H2C H 0.5211 0.4625 0.6887 0.081 Uiso 1 1 calc R A .
C7 C 1.1116(5) 0.6667(5) 0.0487(4) 0.0745(17) Uani 1 1 d . A .
H3C H 1.0894 0.6085 0.0711 0.089 Uiso 1 1 calc R . .
C28 C 0.7720(5) 0.9879(4) 0.3510(4) 0.0564(14) Uani 1 1 d . A .
C19 C 0.6831(5) 0.4249(5) 0.7249(4) 0.0766(17) Uani 1 1 d . A .
H5C H 0.6834 0.3843 0.7877 0.092 Uiso 1 1 calc R . .
C13 C 0.2899(5) 1.0256(4) 0.0710(4) 0.0728(16) Uani 1 1 d . . .
H6C H 0.2763 1.0895 0.0184 0.087 Uiso 1 1 calc R A .
C47 C 0.9494(5) 0.3310(5) 0.4227(4) 0.0748(17) Uani 1 1 d . . .
H8C H 1.0101 0.3383 0.3906 0.090 Uiso 1 1 calc R A .
C5 C 1.2323(5) 0.7511(6) -0.0373(4) 0.0819(18) Uani 1 1 d . A .
H9C H 1.2908 0.7509 -0.0737 0.098 Uiso 1 1 calc R . .
C55 C 0.5161(5) 0.4466(5) 0.1332(4) 0.0660(15) Uani 1 1 d . . .
H1D H 0.4546 0.4428 0.1076 0.079 Uiso 1 1 calc R A .
C12 C 0.2032(5) 1.0038(5) 0.1150(4) 0.0823(18) Uani 1 1 d . A .
H2D H 0.1297 1.0525 0.0924 0.099 Uiso 1 1 calc R . .
C49 C 0.8802(7) 0.2547(5) 0.5665(4) 0.086(2) Uani 1 1 d . . .
H3D H 0.8935 0.2113 0.6301 0.103 Uiso 1 1 calc R A .
C36 C 0.4153(5) 1.2106(4) 0.1924(4) 0.0725(16) Uani 1 1 d . A .
H4D H 0.3588 1.2560 0.2111 0.087 Uiso 1 1 calc R . .
C10 C 0.3317(5) 0.8376(5) 0.2274(4) 0.0753(17) Uani 1 1 d . A .
H5D H 0.3445 0.7744 0.2804 0.090 Uiso 1 1 calc R . .
C50 C 0.7750(6) 0.3046(4) 0.5207(4) 0.0767(18) Uani 1 1 d . A .
H6D H 0.7146 0.2968 0.5530 0.092 Uiso 1 1 calc R . .
C33 C 0.8605(6) 1.0003(5) 0.3065(4) 0.0823(19) Uani 1 1 d . . .
H7D H 0.8782 0.9779 0.2592 0.099 Uiso 1 1 calc R A .
C38 C 0.5019(5) 1.1692(4) 0.0733(4) 0.0668(15) Uani 1 1 d . A .
H9D H 0.5056 1.1863 0.0104 0.080 Uiso 1 1 calc R . .
C29 C 0.7466(5) 1.0240(5) 0.4196(4) 0.087(2) Uani 1 1 d . . .
H7E H 0.6845 1.0189 0.4505 0.105 Uiso 1 1 calc R A .
C4 C 1.1812(5) 0.8354(5) -0.0173(4) 0.0864(19) Uani 1 1 d . . .
H0F H 1.2042 0.8932 -0.0397 0.104 Uiso 1 1 calc R A .
C11 C 0.2240(5) 0.9105(6) 0.1923(5) 0.104(2) Uani 1 1 d . . .
H2F H 0.1642 0.8960 0.2219 0.124 Uiso 1 1 calc R A .
C32 C 0.9261(6) 1.0460(5) 0.3298(6) 0.109(3) Uani 1 1 d . A .
H3F H 0.9867 1.0541 0.2978 0.131 Uiso 1 1 calc R . .
C31 C 0.9025(7) 1.0784(6) 0.3982(6) 0.114(3) Uani 1 1 d . . .
H4F H 0.9472 1.1076 0.4146 0.136 Uiso 1 1 calc R A .
C30 C 0.8144(7) 1.0680(6) 0.4420(6) 0.112(3) Uani 1 1 d . A .
H8F H 0.7978 1.0908 0.4891 0.135 Uiso 1 1 calc R . .
C6 C 1.1993(5) 0.6662(6) -0.0050(4) 0.093(2) Uani 1 1 d . . .
H3G H 1.2353 0.6080 -0.0189 0.111 Uiso 1 1 calc R A .
C48 C 0.9672(6) 0.2698(5) 0.5170(5) 0.096(2) Uani 1 1 d . A .
H20 H 1.0398 0.2377 0.5481 0.115 Uiso 1 1 calc R . .
C39 C 0.5806(4) 1.0768(4) 0.1381(3) 0.0560(13) Uani 1 1 d . . .
H H 0.6362 1.0315 0.1187 0.067 Uiso 1 1 calc R A .
N1 N 0.7037(3) 0.5958(3) 0.4523(3) 0.0440(10) Uani 1 1 d . A .
C15 C 0.8112(4) 0.5832(3) 0.4560(3) 0.0412(11) Uani 1 1 d . A .
O1 O 0.9270(3) 0.6780(3) 0.1432(2) 0.0584(9) Uani 1 1 d . . .
C1 C 0.9634(4) 0.7510(4) 0.1272(3) 0.0438(11) Uani 1 1 d . A .
H1 H 0.666(3) 0.622(3) 0.407(3) 0.030(13) Uiso 1 1 d . . .
H2 H 0.921(4) 0.501(4) 0.564(3) 0.050(15) Uiso 1 1 d . . .

loop_
_atom_site_aniso_label
_atom_site_aniso_U_11
_atom_site_aniso_U_22
_atom_site_aniso_U_33
_atom_site_aniso_U_23
_atom_site_aniso_U_13
_atom_site_aniso_U_12
C22 0.134(4) 0.064(2) 0.069(2) -0.036(2) 0.054(3) -0.049(3)
C23 0.134(4) 0.064(2) 0.069(2) -0.036(2) 0.054(3) -0.049(3)
C24 0.134(4) 0.064(2) 0.069(2) -0.036(2) 0.054(3) -0.049(3)
C25 0.134(4) 0.064(2) 0.069(2) -0.036(2) 0.054(3) -0.049(3)
C26 0.134(4) 0.064(2) 0.069(2) -0.036(2) 0.054(3) -0.049(3)
C27 0.134(4) 0.064(2) 0.069(2) -0.036(2) 0.054(3) -0.049(3)
C22A 0.134(4) 0.064(2) 0.069(2) -0.036(2) 0.054(3) -0.049(3)
C23A 0.134(4) 0.064(2) 0.069(2) -0.036(2) 0.054(3) -0.049(3)
C24A 0.134(4) 0.064(2) 0.069(2) -0.036(2) 0.054(3) -0.049(3)
C25A 0.134(4) 0.064(2) 0.069(2) -0.036(2) 0.054(3) -0.049(3)
C26A 0.134(4) 0.064(2) 0.069(2) -0.036(2) 0.054(3) -0.049(3)
C27A 0.134(4) 0.064(2) 0.069(2) -0.036(2) 0.054(3) -0.049(3)
C40 0.059(2) 0.078(2) 0.117(3) -0.053(2) 0.0316(19) -0.0262(18)
C41 0.059(2) 0.078(2) 0.117(3) -0.053(2) 0.0316(19) -0.0262(18)
C42 0.059(2) 0.078(2) 0.117(3) -0.053(2) 0.0316(19) -0.0262(18)
C43 0.059(2) 0.078(2) 0.117(3) -0.053(2) 0.0316(19) -0.0262(18)
C44 0.059(2) 0.078(2) 0.117(3) -0.053(2) 0.0316(19) -0.0262(18)
C45 0.059(2) 0.078(2) 0.117(3) -0.053(2) 0.0316(19) -0.0262(18)
C40A 0.059(2) 0.078(2) 0.117(3) -0.053(2) 0.0316(19) -0.0262(18)
C41A 0.059(2) 0.078(2) 0.117(3) -0.053(2) 0.0316(19) -0.0262(18)
C42A 0.059(2) 0.078(2) 0.117(3) -0.053(2) 0.0316(19) -0.0262(18)
C43A 0.059(2) 0.078(2) 0.117(3) -0.053(2) 0.0316(19) -0.0262(18)
C44A 0.059(2) 0.078(2) 0.117(3) -0.053(2) 0.0316(19) -0.0262(18)
C45A 0.059(2) 0.078(2) 0.117(3) -0.053(2) 0.0316(19) -0.0262(18)
Cu2 0.0437(4) 0.0409(3) 0.0509(4) -0.0179(3) 0.0082(3) -0.0192(3)
Cu1 0.0496(4) 0.0467(4) 0.0575(4) -0.0276(3) 0.0166(3) -0.0211(3)
P2 0.0390(7) 0.0384(7) 0.0509(7) -0.0170(6) 0.0065(6) -0.0170(6)
S3 0.0393(7) 0.0490(7) 0.0392(6) -0.0129(6) 0.0008(5) -0.0146(6)
S2 0.0427(7) 0.0436(7) 0.0450(7) -0.0149(6) 0.0022(5) -0.0167(6)
S1 0.0557(9) 0.0547(8) 0.0782(9) -0.0360(7) 0.0285(7) -0.0333(7)
P1 0.0552(9) 0.0437(7) 0.0492(8) -0.0238(6) 0.0092(6) -0.0175(6)
N2 0.032(3) 0.070(3) 0.037(2) -0.015(2) -0.001(2) -0.010(2)
O2 0.044(2) 0.066(2) 0.056(2) 0.0032(19) -0.0065(16) -0.0244(18)
C16 0.042(3) 0.042(3) 0.039(3) -0.016(2) 0.003(2) -0.009(2)
C2 0.044(3) 0.053(3) 0.034(2) -0.014(2) 0.009(2) -0.023(2)
C52 0.041(3) 0.044(3) 0.040(3) -0.018(2) 0.008(2) -0.018(2)
C21 0.042(3) 0.053(3) 0.039(3) -0.014(2) 0.008(2) -0.010(2)
C53 0.050(3) 0.052(3) 0.051(3) -0.016(2) 0.004(2) -0.025(3)
C8 0.048(3) 0.043(3) 0.036(3) -0.008(2) -0.004(2) -0.021(2)
C17 0.043(3) 0.059(3) 0.059(3) -0.022(3) 0.009(2) -0.019(3)
C34 0.041(3) 0.044(3) 0.054(3) -0.024(2) 0.007(2) -0.020(2)
C9 0.041(3) 0.047(3) 0.043(3) -0.014(2) 0.002(2) -0.018(2)
C46 0.052(3) 0.036(3) 0.048(3) -0.019(2) -0.001(2) -0.016(2)
C14 0.052(3) 0.054(3) 0.052(3) -0.009(3) 0.006(2) -0.021(3)
C35 0.055(4) 0.062(4) 0.063(3) -0.032(3) 0.008(3) -0.017(3)
C57 0.054(3) 0.048(3) 0.073(4) -0.019(3) -0.001(3) -0.021(3)
C51 0.058(4) 0.063(4) 0.060(4) -0.018(3) 0.004(3) -0.023(3)
C37 0.063(4) 0.056(4) 0.076(4) -0.016(3) -0.009(3) -0.015(3)
C20 0.056(4) 0.090(4) 0.042(3) -0.012(3) 0.004(3) -0.019(3)
C3 0.057(4) 0.062(4) 0.087(4) -0.026(3) 0.034(3) -0.032(3)
C56 0.083(5) 0.080(4) 0.080(4) -0.044(4) 0.020(3) -0.057(4)
C54 0.058(4) 0.075(4) 0.072(4) -0.021(3) -0.012(3) -0.025(3)
C18 0.066(4) 0.077(4) 0.067(4) -0.032(3) 0.030(3) -0.034(3)
C7 0.085(5) 0.093(5) 0.083(4) -0.055(4) 0.047(4) -0.058(4)
C28 0.066(4) 0.038(3) 0.053(3) -0.016(3) -0.010(3) -0.008(3)
C19 0.075(5) 0.081(4) 0.047(3) -0.008(3) 0.014(3) -0.023(4)
C13 0.056(4) 0.053(3) 0.072(4) -0.001(3) 0.003(3) -0.008(3)
C47 0.065(4) 0.076(4) 0.068(4) -0.015(3) -0.010(3) -0.027(3)
C5 0.077(5) 0.112(6) 0.081(4) -0.051(4) 0.041(4) -0.053(4)
C55 0.064(4) 0.090(5) 0.064(4) -0.039(4) 0.009(3) -0.042(4)
C12 0.047(4) 0.086(5) 0.070(4) -0.012(4) -0.008(3) 0.001(3)
C49 0.129(7) 0.071(4) 0.044(4) -0.015(3) -0.006(4) -0.030(5)
C36 0.056(4) 0.064(4) 0.091(5) -0.040(4) 0.007(3) -0.008(3)
C10 0.052(4) 0.074(4) 0.057(3) 0.010(3) 0.001(3) -0.020(3)
C50 0.110(6) 0.058(4) 0.057(4) -0.018(3) 0.026(4) -0.036(4)
C33 0.110(6) 0.071(4) 0.083(4) -0.036(4) 0.001(4) -0.049(4)
C38 0.082(5) 0.060(4) 0.054(3) -0.017(3) 0.004(3) -0.030(3)
C29 0.075(4) 0.090(5) 0.110(5) -0.069(4) -0.015(4) -0.011(4)
C4 0.070(5) 0.084(5) 0.109(5) -0.029(4) 0.046(4) -0.052(4)
C11 0.038(4) 0.132(6) 0.086(5) -0.006(4) 0.013(3) -0.020(4)
C32 0.110(6) 0.075(5) 0.156(7) -0.045(5) -0.011(5) -0.051(5)
C31 0.120(7) 0.063(4) 0.151(8) -0.045(5) -0.062(6) -0.019(5)
C30 0.112(7) 0.096(6) 0.135(7) -0.077(6) -0.041(6) -0.006(5)
C6 0.102(6) 0.121(6) 0.107(5) -0.081(5) 0.063(4) -0.064(5)
C48 0.098(6) 0.092(5) 0.073(5) -0.011(4) -0.030(4) -0.032(4)
C39 0.062(4) 0.055(3) 0.058(3) -0.028(3) 0.012(3) -0.026(3)
N1 0.039(3) 0.044(2) 0.039(3) -0.012(2) -0.008(2) -0.0098(19)
C15 0.038(3) 0.038(3) 0.039(3) -0.015(2) -0.004(2) -0.006(2)
O1 0.067(2) 0.059(2) 0.073(2) -0.0361(19) 0.0368(19) -0.042(2)
C1 0.042(3) 0.048(3) 0.040(3) -0.015(2) 0.010(2) -0.020(2)

loop_
_atom_type_symbol
_atom_type_description
_atom_type_scat_dispersion_real
_atom_type_scat_dispersion_imag
_atom_type_scat_source
C C 0.0033 0.0016 'International Tables Vol C Tables 4.2.6.8 and 6.1.1.4'
H H 0.0000 0.0000 'International Tables Vol C Tables 4.2.6.8 and 6.1.1.4'
N N 0.0061 0.0033 'International Tables Vol C Tables 4.2.6.8 and 6.1.1.4'
O O 0.0106 0.0060 'International Tables Vol C Tables 4.2.6.8 and 6.1.1.4'
P P 0.1023 0.0942 'International Tables Vol C Tables 4.2.6.8 and 6.1.1.4'
S S 0.1246 0.1234 'International Tables Vol C Tables 4.2.6.8 and 6.1.1.4'
Cu Cu 0.3201 1.2651 'International Tables Vol C Tables 4.2.6.8 and 6.1.1.4'

loop_
_geom_angle_atom_site_label_1
_geom_angle_atom_site_label_2
_geom_angle_atom_site_label_3
_geom_angle
C27 C22 C23 119.9(8)
C27 C22 P1 128.3(7)
C23 C22 P1 111.5(6)
C24 C23 C22 118.9(11)
C24 C23 H23 120.6
C22 C23 H23 120.6
C25 C24 C23 119.2(12)
C25 C24 H24 120.4
C23 C24 H24 120.4
C26 C25 C24 117.6(12)
C26 C25 H25 121.2
C24 C25 H25 121.2
C25 C26 C27 125.0(14)
C25 C26 H26 117.5
C27 C26 H26 117.5
C22 C27 C26 119.4(12)
C22 C27 H27 120.3
C26 C27 H27 120.3
C24A C23A H23A 117.4
C25A C24A C23A 118.9(14)
C25A C24A H24A 120.6
C23A C24A H24A 120.6
C24A C25A C26A 122.5(14)
C24A C25A H25A 118.8
C26A C25A H25A 118.8
C25A C26A C27A 117.0(14)
C25A C26A H26A 121.5
C27A C26A H26A 121.5
C26A C27A H27A 119.5
C41 C40 C45 114.6(8)
C41 C40 P2 125.1(6)
C45 C40 P2 119.9(6)
C42 C41 C40 123.8(11)
C42 C41 H41 118.1
C40 C41 H41 118.1
C43 C42 C41 116.2(11)
C43 C42 H42 121.9
C41 C42 H42 121.9
C42 C43 C44 125.5(8)
C42 C43 H43 117.3
C44 C43 H43 117.3
C45 C44 C43 113.8(10)
C45 C44 H44 123.1
C43 C44 H44 123.1
C44 C45 C40 124.1(11)
C44 C45 H45 118.0
C40 C45 H45 118.0
C42A C41A H41A 119.4
C41A C42A H42A 119.1
C45A C44A H44A 119.4
C44A C45A H45A 122.2
O1 Cu2 P2 108.87(11)
O1 Cu2 S2 101.89(12)
P2 Cu2 S2 127.71(7)
O1 Cu2 S3 96.50(11)
P2 Cu2 S3 109.00(9)
S2 Cu2 S3 108.24(8)
O1 Cu2 Cu1 84.31(10)
P2 Cu2 Cu1 162.35(5)
S2 Cu2 Cu1 57.40(6)
S3 Cu2 Cu1 56.52(7)
P1 Cu1 S1 117.28(7)
P1 Cu1 S2 111.65(8)
S1 Cu1 S2 107.46(7)
P1 Cu1 S3 115.45(8)
S1 Cu1 S3 99.92(9)
S2 Cu1 S3 103.62(8)
P1 Cu1 Cu2 149.73(5)
S1 Cu1 Cu2 92.96(7)
S2 Cu1 Cu2 52.97(7)
S3 Cu1 Cu2 55.83(6)
C40 P2 C52 102.8(2)
C40 P2 C46 103.4(3)
C52 P2 C46 103.5(2)
C40 P2 Cu2 114.9(2)
C52 P2 Cu2 117.62(16)
C46 P2 Cu2 113.02(15)
C15 S3 Cu2 108.68(16)
C15 S3 Cu1 113.93(17)
Cu2 S3 Cu1 67.66(8)
C8 S2 Cu2 108.19(17)
C8 S2 Cu1 108.36(15)
Cu2 S2 Cu1 69.63(7)
C1 S1 Cu1 107.37(17)
C22 P1 C34 106.1(3)
C22 P1 C28 104.8(3)
C34 P1 C28 100.9(2)
C22 P1 Cu1 113.52(18)
C34 P1 Cu1 113.31(16)
C28 P1 Cu1 116.87(19)
C15 N2 C21 110.5(4)
C15 N2 H2 123(3)
C21 N2 H2 126(3)
C17 C16 C21 120.6(5)
C17 C16 N1 133.3(4)
C21 C16 N1 106.1(4)
C7 C2 C3 117.5(5)
C7 C2 C1 119.9(4)
C3 C2 C1 122.5(4)
C53 C52 C57 119.4(4)
C53 C52 P2 117.5(3)
C57 C52 P2 123.0(4)
C20 C21 C16 122.5(5)
C20 C21 N2 131.3(5)
C16 C21 N2 106.1(4)
C52 C53 C54 119.7(5)
C52 C53 H4A 120.1
C54 C53 H4A 120.1
O2 C8 C9 118.1(4)
O2 C8 S2 123.2(4)
C9 C8 S2 118.6(3)
C16 C17 C18 117.2(5)
C16 C17 H6A 121.4
C18 C17 H6A 121.4
C35 C34 C39 118.5(5)
C35 C34 P1 123.1(4)
C39 C34 P1 118.3(4)
C10 C9 C14 117.7(5)
C10 C9 C8 118.7(4)
C14 C9 C8 123.5(5)
C51 C46 C47 117.4(5)
C51 C46 P2 122.2(4)
C47 C46 P2 120.2(4)
C13 C14 C9 121.9(5)
C13 C14 H0B 119.0
C9 C14 H0B 119.0
C36 C35 C34 120.1(5)
C36 C35 H3B 119.9
C34 C35 H3B 119.9
C56 C57 C52 120.6(5)
C56 C57 H4B 119.7
C52 C57 H4B 119.7
C46 C51 C50 121.8(6)
C46 C51 H5B 119.1
C50 C51 H5B 119.1
C38 C37 C36 118.8(5)
C38 C37 H6B 120.6
C36 C37 H6B 120.6
C21 C20 C19 116.7(5)
C21 C20 H2A 121.7
C19 C20 H2A 121.7
C4 C3 C2 121.7(5)
C4 C3 H9B 119.2
C2 C3 H9B 119.2
C55 C56 C57 119.5(5)
C55 C56 H0C 120.3
C57 C56 H0C 120.3
C55 C54 C53 120.3(5)
C55 C54 H1C 119.9
C53 C54 H1C 119.9
C19 C18 C17 122.3(5)
C19 C18 H2C 118.9
C17 C18 H2C 118.9
C2 C7 C6 120.8(5)
C2 C7 H3C 119.6
C6 C7 H3C 119.6
C33 C28 C29 117.9(5)
C33 C28 P1 118.4(4)
C29 C28 P1 123.6(5)
C18 C19 C20 120.7(5)
C18 C19 H5C 119.6
C20 C19 H5C 119.6
C12 C13 C14 119.3(5)
C12 C13 H6C 120.3
C14 C13 H6C 120.3
C46 C47 C48 120.5(6)
C46 C47 H8C 119.7
C48 C47 H8C 119.7
C4 C5 C6 120.6(6)
C4 C5 H9C 119.7
C6 C5 H9C 119.7
C54 C55 C56 120.5(5)
C54 C55 H1D 119.7
C56 C55 H1D 119.7
C13 C12 C11 120.0(6)
C13 C12 H2D 120.0
C11 C12 H2D 120.0
C50 C49 C48 118.3(6)
C50 C49 H3D 120.8
C48 C49 H3D 120.8
C37 C36 C35 121.0(5)
C37 C36 H4D 119.5
C35 C36 H4D 119.5
C11 C10 C9 120.0(5)
C11 C10 H5D 120.0
C9 C10 H5D 120.0
C49 C50 C51 120.4(6)
C49 C50 H6D 119.8
C51 C50 H6D 119.8
C28 C33 C32 121.3(6)
C28 C33 H7D 119.3
C32 C33 H7D 119.3
C37 C38 C39 121.1(5)
C37 C38 H9D 119.4
C39 C38 H9D 119.4
C28 C29 C30 119.4(7)
C28 C29 H7E 120.3
C30 C29 H7E 120.3
C5 C4 C3 119.6(5)
C5 C4 H0F 120.2
C3 C4 H0F 120.2
C12 C11 C10 121.1(6)
C12 C11 H2F 119.5
C10 C11 H2F 119.5
C31 C32 C33 120.3(8)
C31 C32 H3F 119.8
C33 C32 H3F 119.8
C30 C31 C32 119.1(7)
C30 C31 H4F 120.5
C32 C31 H4F 120.5
C31 C30 C29 121.9(7)
C31 C30 H8F 119.0
C29 C30 H8F 119.0
C5 C6 C7 119.7(6)
C5 C6 H3G 120.1
C7 C6 H3G 120.1
C49 C48 C47 121.6(6)
C49 C48 H20 119.2
C47 C48 H20 119.2
C38 C39 C34 120.5(5)
C38 C39 H 119.8
C34 C39 H 119.8
C15 N1 C16 111.0(4)
C15 N1 H1 123(3)
C16 N1 H1 126(3)
N1 C15 N2 106.2(4)
N1 C15 S3 128.4(3)
N2 C15 S3 125.4(4)
C1 O1 Cu2 130.6(3)
O1 C1 C2 116.9(4)
O1 C1 S1 124.7(4)
C2 C1 S1 118.4(3)

loop_
_geom_bond_atom_site_label_1
_geom_bond_atom_site_label_2
_geom_bond_distance
C22 C27 1.315(14)
C22 C23 1.466(13)
C22 P1 1.800(6)
C23 C24 1.407(12)
C23 H23 0.9300
C24 C25 1.406(13)
C24 H24 0.9300
C25 C26 1.358(14)
C25 H25 0.9300
C26 C27 1.378(12)
C26 H26 0.9300
C27 H27 0.9300
C23A C24A 1.378(13)
C23A H23A 0.9300
C24A C25A 1.352(14)
C24A H24A 0.9300
C25A C26A 1.382(13)
C25A H25A 0.9300
C26A C27A 1.429(13)
C26A H26A 0.9300
C27A H27A 0.9300
C40 C41 1.392(11)
C40 C45 1.401(10)
C40 P2 1.825(6)
C41 C42 1.388(12)
C41 H41 0.9300
C42 C43 1.306(11)
C42 H42 0.9300
C43 C44 1.408(10)
C43 H43 0.9300
C44 C45 1.380(11)
C44 H44 0.9300
C45 H45 0.9300
C41A C42A 1.370(12)
C41A H41A 0.9300
C42A H42A 0.9300
C44A C45A 1.379(12)
C44A H44A 0.9300
C45A H45A 0.9300
Cu2 O1 2.129(3)
Cu2 P2 2.242(2)
Cu2 S2 2.315(3)
Cu2 S3 2.431(2)
Cu2 Cu1 2.7180(18)
Cu1 P1 2.230(2)
Cu1 S1 2.249(2)
Cu1 S2 2.4425(19)
Cu1 S3 2.451(3)
P2 C52 1.825(4)
P2 C46 1.826(5)
S3 C15 1.695(5)
S2 C8 1.732(5)
S1 C1 1.702(5)
P1 C34 1.822(5)
P1 C28 1.829(5)
N2 C15 1.348(5)
N2 C21 1.375(6)
N2 H2 0.80(4)
O2 C8 1.242(5)
C16 C17 1.365(6)
C16 C21 1.373(6)
C16 N1 1.382(6)
C2 C7 1.368(7)
C2 C3 1.381(6)
C2 C1 1.492(6)
C52 C53 1.364(6)
C52 C57 1.385(6)
C21 C20 1.371(6)
C53 C54 1.395(6)
C53 H4A 0.9300
C8 C9 1.481(6)
C17 C18 1.375(7)
C17 H6A 0.9300
C34 C35 1.377(6)
C34 C39 1.378(6)
C9 C10 1.378(6)
C9 C14 1.383(6)
C46 C51 1.370(6)
C46 C47 1.372(7)
C14 C13 1.367(7)
C14 H0B 0.9300
C35 C36 1.375(7)
C35 H3B 0.9300
C57 C56 1.383(7)
C57 H4B 0.9300
C51 C50 1.383(7)
C51 H5B 0.9300
C37 C38 1.355(7)
C37 C36 1.370(7)
C37 H6B 0.9300
C20 C19 1.377(7)
C20 H2A 0.9300
C3 C4 1.372(7)
C3 H9B 0.9300
C56 C55 1.363(7)
C56 H0C 0.9300
C54 C55 1.362(7)
C54 H1C 0.9300
C18 C19 1.367(7)
C18 H2C 0.9300
C7 C6 1.387(7)
C7 H3C 0.9300
C28 C33 1.344(7)
C28 C29 1.381(7)
C19 H5C 0.9300
C13 C12 1.359(7)
C13 H6C 0.9300
C47 C48 1.373(8)
C47 H8C 0.9300
C5 C4 1.345(8)
C5 C6 1.361(8)
C5 H9C 0.9300
C55 H1D 0.9300
C12 C11 1.361(8)
C12 H2D 0.9300
C49 C50 1.349(8)
C49 C48 1.372(8)
C49 H3D 0.9300
C36 H4D 0.9300
C10 C11 1.373(7)
C10 H5D 0.9300
C50 H6D 0.9300
C33 C32 1.391(7)
C33 H7D 0.9300
C38 C39 1.372(7)
C38 H9D 0.9300
C29 C30 1.387(8)
C29 H7E 0.9300
C4 H0F 0.9300
C11 H2F 0.9300
C32 C31 1.343(10)
C32 H3F 0.9300
C31 C30 1.329(10)
C31 H4F 0.9300
C30 H8F 0.9300
C6 H3G 0.9300
C48 H20 0.9300
C39 H 0.9300
N1 C15 1.324(6)
N1 H1 0.75(4)
O1 C1 1.254(5)
